data_7053708
loop_
_publ_author_name
'Pojarova, Michaela'
'Ananchenko, Gennady S.'
'Udachin, Konstantin A.'
'Perret, Florent'
'Coleman, Anthony W.'
'Ripmeester, John A.'

_publ_section_title
;
 ?-C?O provides access to the cavity in acyl calix[4]arenes: A comparative
 study of crystal structures
;
_journal_issue 6
_journal_name_full 'New Journal of Chemistry'
_journal_page_first 871
_journal_paper_doi 10.1039/b700308k
_journal_volume 31
_journal_year 2007
_chemical_formula_sum 'C68 H96 O8'
_chemical_formula_weight 1041.45
_chemical_name_common para-decanoylcalix(4)arene
_chemical_name_systematic
;
?
;
_space_group_IT_number 14
_symmetry_cell_setting monoclinic
_symmetry_space_group_name_Hall '-P 2yn'
_symmetry_space_group_name_H-M 'P 1 21/n 1'
_atom_sites_solution_hydrogens geom
_atom_sites_solution_primary direct
_atom_sites_solution_secondary difmap
_audit_creation_method SHELXL-97
_cell_angle_alpha 90.00
_cell_angle_beta 99.117(3)
_cell_angle_gamma 90.00
_cell_formula_units_Z 4
_cell_length_a 11.630(2)
_cell_length_b 15.163(3)
_cell_length_c 33.741(6)
_cell_measurement_temperature 125(2)
_cell_volume 5874.9(19)
_computing_structure_refinement 'SHELXL-97 (Sheldrick, 1997)'
_computing_structure_solution 'SHELXS-97 (Sheldrick, 1990)'
_diffrn_ambient_temperature 125(2)
_diffrn_measured_fraction_theta_full 0.996
_diffrn_measured_fraction_theta_max 0.996
_diffrn_radiation_monochromator graphite
_diffrn_radiation_source 'fine-focus sealed tube'
_diffrn_radiation_type MoK\a
_diffrn_radiation_wavelength 0.71070
_diffrn_reflns_av_R_equivalents 0.1214
_diffrn_reflns_av_sigmaI/netI 0.0815
_diffrn_reflns_limit_h_max 11
_diffrn_reflns_limit_h_min -11
_diffrn_reflns_limit_k_max 14
_diffrn_reflns_limit_k_min -14
_diffrn_reflns_limit_l_max 32
_diffrn_reflns_limit_l_min -32
_diffrn_reflns_number 30096
_diffrn_reflns_theta_full 20.00
_diffrn_reflns_theta_max 20.00
_diffrn_reflns_theta_min 1.48
_exptl_absorpt_coefficient_mu 0.075
_exptl_absorpt_correction_T_max 0.9985
_exptl_absorpt_correction_T_min 0.9706
_exptl_absorpt_correction_type multi-scan
_exptl_absorpt_process_details sadabs
_exptl_crystal_density_diffrn 1.177
_exptl_crystal_density_method 'not measured'
_exptl_crystal_F_000 2272
_exptl_crystal_size_max 0.40
_exptl_crystal_size_mid 0.20
_exptl_crystal_size_min 0.02
_refine_diff_density_max 0.419
_refine_diff_density_min -0.389
_refine_diff_density_rms 0.082
_refine_ls_extinction_method none
_refine_ls_goodness_of_fit_ref 1.126
_refine_ls_hydrogen_treatment mixed
_refine_ls_matrix_type full
_refine_ls_number_parameters 764
_refine_ls_number_reflns 5480
_refine_ls_number_restraints 281
_refine_ls_restrained_S_all 1.109
_refine_ls_R_factor_all 0.1637
_refine_ls_R_factor_gt 0.1234
_refine_ls_shift/su_max 0.017
_refine_ls_shift/su_mean 0.001
_refine_ls_structure_factor_coef Fsqd
_refine_ls_weighting_details 'calc w=1/[\s^2^(Fo^2^)+(0.0842P)^2^+55.0413P] where P=(Fo^2^+2Fc^2^)/3'
_refine_ls_weighting_scheme calc
_refine_ls_wR_factor_gt 0.2780
_refine_ls_wR_factor_ref 0.2900
_reflns_number_gt 3650
_reflns_number_total 5480
_reflns_threshold_expression >2sigma(I)
_cod_data_source_file b700308ksup1.cif
_cod_data_source_block gena51
_cod_original_cell_volume 5875.1(17)
_cod_original_sg_symbol_H-M P2(1)/n
_cod_database_code 7053708

loop_
_symmetry_equiv_pos_as_xyz
'x, y, z'
'-x+1/2, y+1/2, -z+1/2'
'-x, -y, -z'
'x-1/2, -y-1/2, z-1/2'

loop_
_atom_site_label
_atom_site_type_symbol
_atom_site_fract_x
_atom_site_fract_y
_atom_site_fract_z
_atom_site_U_iso_or_equiv
_atom_site_adp_type
_atom_site_occupancy
_atom_site_symmetry_multiplicity
_atom_site_calc_flag
_atom_site_refinement_flags
_atom_site_disorder_assembly
_atom_site_disorder_group
O1 O 0.6807(6) 0.9459(4) 0.22798(18) 0.0211(16) Uani 1 1 d D . .
H1 H 0.684(18) 0.892(2) 0.221(4) 0.21(10) Uiso 1 1 d D . .
O2 O 0.4472(6) 0.9402(4) 0.20711(18) 0.0236(16) Uani 1 1 d D . .
H2 H 0.521(3) 0.944(17) 0.213(7) 0.27(13) Uiso 1 1 d D . .
O3 O 0.4531(6) 0.7626(5) 0.20629(19) 0.0256(17) Uani 1 1 d D . .
H3 H 0.446(14) 0.8176(17) 0.203(4) 0.14(7) Uiso 1 1 d D . .
O4 O 0.6861(6) 0.7699(4) 0.22846(19) 0.0246(17) Uani 1 1 d D . .
H4 H 0.617(4) 0.760(14) 0.217(5) 0.23(11) Uiso 1 1 d D . .
O5 O 0.7563(6) 1.1448(6) 0.3942(2) 0.049(2) Uani 1 1 d . . .
O6 O 0.1099(6) 1.0423(4) 0.32887(18) 0.0274(17) Uani 1 1 d . . .
O7 O 0.1293(6) 0.6442(4) 0.32992(18) 0.0290(17) Uani 1 1 d . . .
O8 O 0.7947(8) 0.5647(6) 0.3918(3) 0.075(3) Uani 1 1 d . A .
C1 C 0.7146(7) 0.9781(6) 0.2664(3) 0.013(2) Uani 1 1 d U . .
C2 C 0.8083(7) 0.9409(6) 0.2908(3) 0.015(2) Uani 1 1 d U . .
C3 C 0.8426(8) 0.9796(6) 0.3283(3) 0.016(2) Uani 1 1 d U . .
H3A H 0.9088 0.9569 0.3454 0.020 Uiso 1 1 calc R . .
C4 C 0.7834(8) 1.0498(6) 0.3414(3) 0.018(2) Uani 1 1 d . . .
C5 C 0.6900(7) 1.0846(6) 0.3164(2) 0.012(2) Uani 1 1 d U . .
H5 H 0.6500 1.1337 0.3252 0.015 Uiso 1 1 calc R . .
C6 C 0.6526(7) 1.0499(6) 0.2786(2) 0.012(2) Uani 1 1 d U . .
C7 C 0.5472(7) 1.0891(5) 0.2524(3) 0.011(2) Uani 1 1 d . . .
H7B H 0.5436 1.1529 0.2581 0.013 Uiso 1 1 calc R . .
H7A H 0.5567 1.0824 0.2239 0.013 Uiso 1 1 calc R . .
C8 C 0.8195(8) 1.0921(6) 0.3819(3) 0.020(2) Uani 1 1 d . . .
C9 C 0.9337(8) 1.0664(6) 0.4071(3) 0.025(3) Uani 1 1 d . . .
H9B H 0.9329 1.0022 0.4124 0.029 Uiso 1 1 calc R . .
H9A H 0.9977 1.0784 0.3917 0.029 Uiso 1 1 calc R . .
C10 C 0.9582(7) 1.1145(6) 0.4468(3) 0.022(2) Uani 1 1 d U . .
H10B H 0.8964 1.1004 0.4628 0.027 Uiso 1 1 calc R . .
H10A H 0.9561 1.1789 0.4417 0.027 Uiso 1 1 calc R . .
C11 C 1.0753(8) 1.0901(6) 0.4705(3) 0.025(3) Uani 1 1 d . . .
H11B H 1.1367 1.1048 0.4544 0.029 Uiso 1 1 calc R . .
H11A H 1.0774 1.0255 0.4750 0.029 Uiso 1 1 calc R . .
C12 C 1.1035(8) 1.1365(6) 0.5115(3) 0.024(2) Uani 1 1 d . . .
H12B H 1.1021 1.2011 0.5071 0.029 Uiso 1 1 calc R . .
H12A H 1.0421 1.1220 0.5276 0.029 Uiso 1 1 calc R . .
C13 C 1.2197(8) 1.1111(6) 0.5347(3) 0.021(2) Uani 1 1 d . . .
H13B H 1.2811 1.1257 0.5185 0.025 Uiso 1 1 calc R . .
H13A H 1.2211 1.0464 0.5389 0.025 Uiso 1 1 calc R . .
C14 C 1.2479(7) 1.1560(6) 0.5749(3) 0.022(2) Uani 1 1 d . . .
H14B H 1.1854 1.1429 0.5908 0.027 Uiso 1 1 calc R . .
H14A H 1.2490 1.2206 0.5707 0.027 Uiso 1 1 calc R . .
C15 C 1.3663(8) 1.1273(6) 0.5992(3) 0.022(2) Uani 1 1 d . . .
H15B H 1.3650 1.0627 0.6033 0.026 Uiso 1 1 calc R . .
H15A H 1.4286 1.1403 0.5832 0.026 Uiso 1 1 calc R . .
C16 C 1.3959(8) 1.1713(6) 0.6392(3) 0.026(3) Uani 1 1 d . . .
H16B H 1.3333 1.1589 0.6552 0.032 Uiso 1 1 calc R . .
H16A H 1.3983 1.2359 0.6351 0.032 Uiso 1 1 calc R . .
C17 C 1.5099(8) 1.1423(7) 0.6626(3) 0.029(3) Uani 1 1 d . . .
H17C H 1.5726 1.1547 0.6472 0.034 Uiso 1 1 calc R . .
H17B H 1.5072 1.0789 0.6679 0.034 Uiso 1 1 calc R . .
H17A H 1.5244 1.1744 0.6882 0.034 Uiso 1 1 calc R . .
C18 C 0.3895(8) 0.9731(6) 0.2370(3) 0.016(2) Uani 1 1 d U . .
C19 C 0.4349(7) 1.0470(6) 0.2585(2) 0.013(2) Uani 1 1 d U . .
C20 C 0.3762(7) 1.0764(6) 0.2883(3) 0.013(2) Uani 1 1 d U . .
H20 H 0.4075 1.1248 0.3044 0.016 Uiso 1 1 calc R . .
C21 C 0.2724(7) 1.0382(6) 0.2960(2) 0.011(2) Uani 1 1 d U . .
C22 C 0.2312(8) 0.9665(6) 0.2730(3) 0.021(2) Uani 1 1 d . . .
H22 H 0.1600 0.9405 0.2774 0.026 Uiso 1 1 calc R . .
C23 C 0.2880(7) 0.9305(5) 0.2438(3) 0.012(2) Uani 1 1 d U . .
C24 C 0.2414(8) 0.8465(6) 0.2220(3) 0.021(2) Uani 1 1 d U . .
H24B H 0.1558 0.8441 0.2205 0.025 Uiso 1 1 calc R . .
H24A H 0.2591 0.8474 0.1942 0.025 Uiso 1 1 calc R . .
C25 C 0.2082(8) 1.0693(6) 0.3285(3) 0.018(2) Uani 1 1 d . . .
C26 C 0.2690(8) 1.1287(6) 0.3598(3) 0.025(3) Uani 1 1 d . . .
H26B H 0.2124 1.1498 0.3768 0.030 Uiso 1 1 calc R . .
H26A H 0.2978 1.1808 0.3467 0.030 Uiso 1 1 calc R . .
C27 C 0.3709(8) 1.0856(6) 0.3866(3) 0.025(3) Uani 1 1 d . . .
H27B H 0.3488 1.0244 0.3924 0.029 Uiso 1 1 calc R . .
H27A H 0.4375 1.0822 0.3716 0.029 Uiso 1 1 calc R . .
C28 C 0.4103(8) 1.1321(7) 0.4257(3) 0.032(3) Uani 1 1 d . . .
H28B H 0.3467 1.1294 0.4420 0.038 Uiso 1 1 calc R . .
H28A H 0.4237 1.1950 0.4201 0.038 Uiso 1 1 calc R . .
C29 C 0.5193(9) 1.0954(6) 0.4503(3) 0.030(3) Uani 1 1 d . . .
H29B H 0.5082 1.0314 0.4541 0.036 Uiso 1 1 calc R . .
H29A H 0.5844 1.1025 0.4349 0.036 Uiso 1 1 calc R . .
C30 C 0.5533(8) 1.1375(7) 0.4909(3) 0.027(3) Uani 1 1 d . . .
H30B H 0.4896 1.1278 0.5067 0.032 Uiso 1 1 calc R . .
H30A H 0.5605 1.2019 0.4871 0.032 Uiso 1 1 calc R . .
C31 C 0.6656(8) 1.1042(7) 0.5150(3) 0.031(3) Uani 1 1 d . . .
H31B H 0.7300 1.1156 0.4997 0.037 Uiso 1 1 calc R . .
H31A H 0.6596 1.0395 0.5182 0.037 Uiso 1 1 calc R . .
C32 C 0.6963(8) 1.1458(7) 0.5566(3) 0.028(3) Uani 1 1 d . . .
H32B H 0.7005 1.2106 0.5534 0.034 Uiso 1 1 calc R . .
H32A H 0.6329 1.1331 0.5721 0.034 Uiso 1 1 calc R . .
C33 C 0.8095(8) 1.1140(7) 0.5801(3) 0.028(3) Uani 1 1 d . . .
H33B H 0.8737 1.1299 0.5653 0.033 Uiso 1 1 calc R . .
H33A H 0.8073 1.0489 0.5819 0.033 Uiso 1 1 calc R . .
C34 C 0.8351(9) 1.1519(7) 0.6220(3) 0.036(3) Uani 1 1 d . . .
H34C H 0.7761 1.1315 0.6377 0.043 Uiso 1 1 calc R . .
H34B H 0.8334 1.2165 0.6205 0.043 Uiso 1 1 calc R . .
H34A H 0.9123 1.1324 0.6350 0.043 Uiso 1 1 calc R . .
C35 C 0.4008(8) 0.7284(6) 0.2369(3) 0.018(2) Uani 1 1 d U . .
C36 C 0.2953(8) 0.7656(6) 0.2435(3) 0.017(2) Uani 1 1 d U . .
C37 C 0.2416(8) 0.7313(6) 0.2739(3) 0.019(2) Uani 1 1 d U . .
H37 H 0.1697 0.7555 0.2787 0.023 Uiso 1 1 calc R . .
C38 C 0.2917(8) 0.6618(6) 0.2974(3) 0.018(2) Uani 1 1 d . . .
C39 C 0.3972(8) 0.6247(6) 0.2896(3) 0.016(2) Uani 1 1 d U . .
H39 H 0.4303 0.5760 0.3051 0.019 Uiso 1 1 calc R . .
C40 C 0.4532(8) 0.6587(6) 0.2593(3) 0.019(2) Uani 1 1 d U . .
C41 C 0.5676(8) 0.6176(6) 0.2516(3) 0.025(3) Uani 1 1 d . . .
H41B H 0.5663 0.5535 0.2571 0.030 Uiso 1 1 calc R . .
H41A H 0.5751 0.6256 0.2230 0.030 Uiso 1 1 calc R . .
C42 C 0.2313(9) 0.6254(6) 0.3297(3) 0.026(3) Uani 1 1 d . . .
C43 C 0.2975(9) 0.5712(7) 0.3633(3) 0.031(3) Uani 1 1 d . . .
H43B H 0.3331 0.5199 0.3517 0.038 Uiso 1 1 calc R . .
H43A H 0.2426 0.5486 0.3805 0.038 Uiso 1 1 calc R . .
C44 C 0.3931(9) 0.6250(6) 0.3890(3) 0.033(3) Uani 1 1 d . . .
H44B H 0.4542 0.6387 0.3725 0.040 Uiso 1 1 calc R . .
H44A H 0.3591 0.6818 0.3959 0.040 Uiso 1 1 calc R . .
C45 C 0.4497(10) 0.5819(7) 0.4271(3) 0.044(3) Uani 1 1 d U . .
H45B H 0.4809 0.5239 0.4204 0.052 Uiso 1 1 calc R . .
H45A H 0.3897 0.5711 0.4443 0.052 Uiso 1 1 calc R . .
C46 C 0.5472(8) 0.6349(6) 0.4506(3) 0.027(3) Uani 1 1 d . . .
H46B H 0.6060 0.6458 0.4329 0.033 Uiso 1 1 calc R . .
H46A H 0.5151 0.6930 0.4566 0.033 Uiso 1 1 calc R . .
C47 C 0.6089(11) 0.5971(8) 0.4892(4) 0.064(4) Uani 1 1 d . . .
H47B H 0.5502 0.5851 0.5067 0.077 Uiso 1 1 calc R . .
H47A H 0.6428 0.5397 0.4831 0.077 Uiso 1 1 calc R . .
C48 C 0.7009(9) 0.6500(7) 0.5117(3) 0.033(3) Uani 1 1 d . . .
H48B H 0.6664 0.7075 0.5172 0.040 Uiso 1 1 calc R . .
H48A H 0.7589 0.6619 0.4938 0.040 Uiso 1 1 calc R . .
C49 C 0.7642(11) 0.6172(9) 0.5496(4) 0.062(4) Uani 1 1 d . . .
H49B H 0.7059 0.6051 0.5673 0.074 Uiso 1 1 calc R . .
H49A H 0.7985 0.5597 0.5439 0.074 Uiso 1 1 calc R . .
C50 C 0.8560(10) 0.6685(8) 0.5727(3) 0.055(4) Uani 1 1 d . . .
H50B H 0.9128 0.6826 0.5546 0.066 Uiso 1 1 calc R . .
H50A H 0.8209 0.7252 0.5792 0.066 Uiso 1 1 calc R . .
C51 C 0.9215(12) 0.6355(9) 0.6095(4) 0.073(4) Uani 1 1 d . . .
H51C H 0.9531 0.5772 0.6048 0.088 Uiso 1 1 calc R . .
H51B H 0.8704 0.6307 0.6299 0.088 Uiso 1 1 calc R . .
H51A H 0.9857 0.6760 0.6190 0.088 Uiso 1 1 calc R . .
C52 C 0.7246(8) 0.7341(6) 0.2654(3) 0.020(2) Uani 1 1 d U . .
C53 C 0.6715(8) 0.6588(6) 0.2777(3) 0.022(2) Uani 1 1 d U . .
C54 C 0.7161(9) 0.6238(6) 0.3150(3) 0.030(3) Uani 1 1 d . . .
H54 H 0.6808 0.5726 0.3239 0.035 Uiso 1 1 calc R . .
C55 C 0.8100(8) 0.6610(6) 0.3397(3) 0.024(2) Uani 1 1 d U A .
C56 C 0.8605(8) 0.7362(6) 0.3260(3) 0.020(2) Uani 1 1 d U . .
H56 H 0.9253 0.7621 0.3426 0.023 Uiso 1 1 calc R . .
C57 C 0.8203(8) 0.7750(6) 0.2892(3) 0.021(2) Uani 1 1 d . . .
C58 C 0.8716(7) 0.8618(6) 0.2781(3) 0.015(2) Uani 1 1 d U . .
H58B H 0.9542 0.8647 0.2909 0.019 Uiso 1 1 calc R . .
H58A H 0.8693 0.8638 0.2486 0.019 Uiso 1 1 calc R . .
C59 C 0.8549(9) 0.6213(7) 0.3789(3) 0.043(3) Uani 1 1 d D . .
C60 C 0.968(2) 0.655(2) 0.4011(6) 0.023(4) Uani 0.55 1 d PDU A 1
H60A H 0.9644 0.7205 0.4028 0.028 Uiso 0.55 1 calc PR A 1
H60B H 1.0317 0.6403 0.3858 0.028 Uiso 0.55 1 calc PR A 1
C61 C 0.997(3) 0.617(2) 0.4435(8) 0.039(4) Uani 0.55 1 d PDU A 1
H61A H 0.9356 0.6336 0.4593 0.047 Uiso 0.55 1 calc PR A 1
H61B H 1.0002 0.5519 0.4421 0.047 Uiso 0.55 1 calc PR A 1
C62 C 1.1139(18) 0.653(2) 0.4636(5) 0.023(4) Uani 0.55 1 d PDU A 1
H62A H 1.1105 0.7179 0.4637 0.027 Uiso 0.55 1 calc PR A 1
H62B H 1.1745 0.6350 0.4476 0.027 Uiso 0.55 1 calc PR A 1
C63 C 1.150(2) 0.620(2) 0.5066(6) 0.046(5) Uani 0.55 1 d PDU A 1
H63A H 1.0874 0.6364 0.5222 0.055 Uiso 0.55 1 calc PR A 1
H63B H 1.1546 0.5553 0.5062 0.055 Uiso 0.55 1 calc PR A 1
C64 C 1.263(2) 0.656(2) 0.5281(6) 0.032(5) Uani 0.55 1 d PDU A 1
H64A H 1.2563 0.7208 0.5298 0.039 Uiso 0.55 1 calc PR A 1
H64B H 1.3243 0.6428 0.5117 0.039 Uiso 0.55 1 calc PR A 1
C65 C 1.3013(18) 0.6199(16) 0.5699(5) 0.044(6) Uani 0.55 1 d PDU A 1
H65A H 1.2399 0.6322 0.5864 0.053 Uiso 0.55 1 calc PR A 1
H65B H 1.3097 0.5551 0.5683 0.053 Uiso 0.55 1 calc PR A 1
C66 C 1.414(2) 0.6583(18) 0.5905(5) 0.049(8) Uani 0.55 1 d PD A 1
H66A H 1.4029 0.7225 0.5933 0.059 Uiso 0.55 1 calc PR A 1
H66B H 1.4728 0.6502 0.5725 0.059 Uiso 0.55 1 calc PR A 1
C67 C 1.4663(16) 0.6222(13) 0.6317(5) 0.048(5) Uani 0.55 1 d PD A 1
H67A H 1.4791 0.5580 0.6296 0.057 Uiso 0.55 1 calc PR A 1
H67B H 1.5429 0.6503 0.6405 0.057 Uiso 0.55 1 calc PR A 1
C68 C 1.390(2) 0.6384(17) 0.6627(7) 0.068(7) Uani 0.55 1 d PD A 1
H68A H 1.4131 0.6935 0.6770 0.081 Uiso 0.55 1 calc PR A 1
H68B H 1.3975 0.5894 0.6819 0.081 Uiso 0.55 1 calc PR A 1
H68C H 1.3085 0.6431 0.6496 0.081 Uiso 0.55 1 calc PR A 1
C60A C 0.953(9) 0.661(7) 0.409(3) 0.023(4) Uani 0.07 1 d PD A 2
H60C H 0.9374 0.7239 0.4131 0.028 Uiso 0.07 1 calc PR A 2
H60D H 1.0276 0.6557 0.3986 0.028 Uiso 0.07 1 calc PR A 2
C61A C 0.962(6) 0.612(12) 0.4491(18) 0.039(4) Uani 0.07 1 d PDU A 2
H61C H 0.9435 0.5487 0.4445 0.047 Uiso 0.07 1 calc PR A 2
H61D H 0.9066 0.6371 0.4655 0.047 Uiso 0.07 1 calc PR A 2
C62A C 1.087(5) 0.622(10) 0.4711(15) 0.023(4) Uani 0.07 1 d PDU A 2
H62C H 1.1382 0.5790 0.4605 0.027 Uiso 0.07 1 calc PR A 2
H62D H 1.1159 0.6821 0.4663 0.027 Uiso 0.07 1 calc PR A 2
C63A C 1.092(7) 0.608(10) 0.5161(16) 0.046(5) Uani 0.07 1 d PDU A 2
H63C H 1.0883 0.5439 0.5219 0.055 Uiso 0.07 1 calc PR A 2
H63D H 1.0242 0.6367 0.5252 0.055 Uiso 0.07 1 calc PR A 2
C64A C 1.205(8) 0.647(10) 0.5385(16) 0.032(5) Uani 0.07 1 d PDU A 2
H64C H 1.2730 0.6186 0.5292 0.039 Uiso 0.07 1 calc PR A 2
H64D H 1.2083 0.7109 0.5332 0.039 Uiso 0.07 1 calc PR A 2
C65A C 1.209(5) 0.630(8) 0.5834(16) 0.044(6) Uani 0.07 1 d PD A 2
H65C H 1.1596 0.6741 0.5944 0.053 Uiso 0.07 1 calc PR A 2
H65D H 1.1782 0.5709 0.5875 0.053 Uiso 0.07 1 calc PR A 2
C66A C 1.334(7) 0.637(5) 0.606(3) 0.049(8) Uani 0.07 1 d PD A 2
H66C H 1.3333 0.6644 0.6326 0.059 Uiso 0.07 1 calc PR A 2
H66D H 1.3810 0.6749 0.5908 0.059 Uiso 0.07 1 calc PR A 2
C67A C 1.387(10) 0.545(6) 0.611(3) 0.048(5) Uani 0.07 1 d PD A 2
H67C H 1.3251 0.4998 0.6038 0.057 Uiso 0.07 1 calc PR A 2
H67D H 1.4453 0.5373 0.5929 0.057 Uiso 0.07 1 calc PR A 2
C68A C 1.445(15) 0.531(9) 0.655(3) 0.068(7) Uani 0.07 1 d PD A 2
H68D H 1.4377 0.5854 0.6698 0.081 Uiso 0.07 1 calc PR A 2
H68E H 1.5272 0.5171 0.6553 0.081 Uiso 0.07 1 calc PR A 2
H68F H 1.4063 0.4826 0.6665 0.081 Uiso 0.07 1 calc PR A 2
C60B C 0.957(3) 0.655(3) 0.4084(10) 0.023(4) Uani 0.38 1 d PD A 4
H60E H 0.9366 0.7148 0.4165 0.028 Uiso 0.38 1 calc PR A 4
H60F H 1.0234 0.6611 0.3936 0.028 Uiso 0.38 1 calc PR A 4
C61B C 1.000(4) 0.604(3) 0.4465(11) 0.039(4) Uani 0.38 1 d PDU A 4
H61E H 1.0276 0.5450 0.4395 0.047 Uiso 0.38 1 calc PR A 4
H61F H 0.9357 0.5958 0.4620 0.047 Uiso 0.38 1 calc PR A 4
C62B C 1.100(3) 0.653(3) 0.4722(8) 0.023(4) Uani 0.38 1 d PDU A 4
H62E H 1.0756 0.7148 0.4750 0.027 Uiso 0.38 1 calc PR A 4
H62F H 1.1675 0.6533 0.4577 0.027 Uiso 0.38 1 calc PR A 4
C63B C 1.139(3) 0.615(3) 0.5139(9) 0.046(5) Uani 0.38 1 d PDU A 4
H63E H 1.0752 0.6216 0.5301 0.055 Uiso 0.38 1 calc PR A 4
H63F H 1.1554 0.5513 0.5119 0.055 Uiso 0.38 1 calc PR A 4
C64B C 1.246(3) 0.662(3) 0.5344(8) 0.032(5) Uani 0.38 1 d PDU A 4
H64E H 1.2349 0.7265 0.5305 0.039 Uiso 0.38 1 calc PR A 4
H64F H 1.3132 0.6445 0.5214 0.039 Uiso 0.38 1 calc PR A 4
C65B C 1.275(3) 0.643(3) 0.5791(7) 0.044(6) Uani 0.38 1 d PD A 4
H65E H 1.2122 0.6674 0.5925 0.053 Uiso 0.38 1 calc PR A 4
H65F H 1.2773 0.5787 0.5832 0.053 Uiso 0.38 1 calc PR A 4
C66B C 1.390(3) 0.682(3) 0.5984(7) 0.049(8) Uani 0.38 1 d PD A 4
H66E H 1.3920 0.7437 0.5888 0.059 Uiso 0.38 1 calc PR A 4
H66F H 1.4519 0.6497 0.5876 0.059 Uiso 0.38 1 calc PR A 4
C67B C 1.424(3) 0.6845(16) 0.6443(7) 0.048(5) Uani 0.38 1 d PD A 4
H67E H 1.5034 0.7096 0.6514 0.057 Uiso 0.38 1 calc PR A 4
H67F H 1.3693 0.7225 0.6561 0.057 Uiso 0.38 1 calc PR A 4
C68B C 1.422(4) 0.5930(18) 0.6606(11) 0.068(7) Uani 0.38 1 d PD A 4
H68G H 1.3485 0.5643 0.6491 0.081 Uiso 0.38 1 calc PR A 4
H68H H 1.4277 0.5955 0.6899 0.081 Uiso 0.38 1 calc PR A 4
H68I H 1.4874 0.5592 0.6535 0.081 Uiso 0.38 1 calc PR A 4

loop_
_atom_site_aniso_label
_atom_site_aniso_U_11
_atom_site_aniso_U_22
_atom_site_aniso_U_33
_atom_site_aniso_U_23
_atom_site_aniso_U_13
_atom_site_aniso_U_12
O1 0.030(4) 0.013(4) 0.020(4) -0.002(3) 0.003(3) -0.007(3)
O2 0.025(4) 0.027(4) 0.020(4) -0.002(3) 0.009(3) -0.002(3)
O3 0.032(4) 0.023(4) 0.027(4) -0.003(3) 0.019(3) -0.004(3)
O4 0.024(4) 0.024(4) 0.026(4) -0.006(3) 0.006(3) -0.002(3)
O5 0.030(5) 0.073(6) 0.040(5) -0.022(5) -0.005(4) 0.020(5)
O6 0.015(4) 0.034(4) 0.035(4) -0.005(3) 0.011(3) 0.001(3)
O7 0.018(4) 0.040(4) 0.026(4) -0.004(3) -0.004(3) 0.003(4)
O8 0.084(7) 0.069(6) 0.062(6) 0.034(5) -0.016(5) -0.044(6)
C1 0.013(3) 0.012(3) 0.013(3) 0.0022(19) 0.0032(19) -0.0028(19)
C2 0.011(4) 0.019(4) 0.016(4) 0.004(3) 0.007(3) -0.007(3)
C3 0.011(5) 0.019(5) 0.021(5) 0.010(4) 0.006(4) -0.005(4)
C4 0.016(6) 0.017(6) 0.018(6) 0.003(5) -0.004(5) -0.012(5)
C5 0.011(4) 0.011(4) 0.016(4) 0.003(3) 0.003(3) -0.002(3)
C6 0.012(3) 0.012(3) 0.013(3) 0.0030(19) 0.0017(19) -0.0024(19)
C7 0.012(5) 0.002(5) 0.018(5) -0.002(4) 0.000(4) -0.001(4)
C8 0.019(6) 0.023(6) 0.018(6) -0.003(5) 0.001(5) 0.006(5)
C9 0.016(6) 0.030(6) 0.026(6) 0.003(5) -0.001(5) -0.002(5)
C10 0.012(5) 0.025(5) 0.030(5) -0.006(4) 0.004(4) 0.011(4)
C11 0.027(6) 0.016(6) 0.030(6) -0.010(5) 0.003(5) 0.006(5)
C12 0.027(6) 0.026(6) 0.020(6) -0.006(5) 0.008(5) -0.014(5)
C13 0.023(6) 0.018(6) 0.023(6) -0.016(5) 0.011(5) -0.007(5)
C14 0.015(6) 0.028(6) 0.026(6) -0.013(5) 0.011(5) -0.003(5)
C15 0.024(6) 0.023(6) 0.020(6) -0.001(5) 0.010(5) 0.012(5)
C16 0.030(7) 0.022(6) 0.027(6) -0.004(5) 0.006(5) -0.010(5)
C17 0.025(6) 0.032(6) 0.025(6) -0.006(5) -0.009(5) 0.006(5)
C18 0.020(4) 0.010(4) 0.016(4) 0.004(3) -0.002(3) 0.003(3)
C19 0.015(4) 0.011(4) 0.011(4) 0.007(3) 0.000(3) 0.006(3)
C20 0.013(4) 0.010(4) 0.016(4) 0.003(3) 0.000(3) -0.004(3)
C21 0.011(4) 0.009(4) 0.013(4) 0.000(3) 0.000(3) 0.008(3)
C22 0.020(6) 0.028(6) 0.016(6) 0.001(5) 0.003(5) 0.001(5)
C23 0.014(5) 0.003(5) 0.017(5) 0.002(4) -0.006(4) 0.003(4)
C24 0.011(5) 0.028(5) 0.022(5) -0.002(4) -0.001(4) 0.001(4)
C25 0.005(6) 0.020(6) 0.027(6) 0.006(5) -0.004(5) -0.004(5)
C26 0.013(6) 0.034(7) 0.027(6) -0.006(5) 0.001(5) 0.011(5)
C27 0.033(7) 0.011(6) 0.031(7) -0.005(5) 0.007(5) -0.008(5)
C28 0.023(6) 0.041(7) 0.032(6) -0.001(6) 0.005(5) -0.003(6)
C29 0.037(7) 0.022(6) 0.031(7) -0.005(5) 0.006(6) 0.006(5)
C30 0.030(6) 0.033(6) 0.018(6) 0.004(5) 0.007(5) 0.005(5)
C31 0.026(7) 0.030(6) 0.038(7) -0.014(5) 0.009(5) 0.006(5)
C32 0.027(6) 0.031(6) 0.027(6) -0.004(5) 0.005(5) -0.011(5)
C33 0.018(6) 0.030(7) 0.037(7) -0.007(5) 0.010(5) 0.000(5)
C34 0.030(6) 0.043(7) 0.032(7) -0.008(6) -0.002(5) -0.004(6)
C35 0.008(5) 0.019(5) 0.025(5) -0.013(4) 0.001(4) -0.006(4)
C36 0.013(4) 0.014(4) 0.023(4) -0.004(3) 0.001(3) -0.006(3)
C37 0.014(5) 0.016(5) 0.027(5) -0.008(4) 0.001(4) -0.009(4)
C38 0.019(6) 0.007(5) 0.027(6) -0.001(5) 0.002(5) -0.005(5)
C39 0.020(4) 0.006(4) 0.019(4) -0.005(3) -0.003(3) -0.001(3)
C40 0.019(5) 0.012(5) 0.024(5) -0.011(4) -0.003(4) -0.003(4)
C41 0.030(6) 0.009(6) 0.039(6) -0.005(5) 0.012(5) 0.007(5)
C42 0.026(7) 0.016(6) 0.032(7) -0.010(5) -0.003(6) -0.010(5)
C43 0.034(7) 0.030(7) 0.029(6) 0.001(5) 0.004(5) -0.004(6)
C44 0.044(7) 0.029(7) 0.029(6) 0.000(5) 0.010(6) 0.013(6)
C45 0.053(6) 0.028(6) 0.047(6) 0.023(5) -0.003(5) 0.006(5)
C46 0.029(6) 0.019(6) 0.032(6) -0.010(5) -0.001(5) 0.000(5)
C47 0.072(10) 0.051(8) 0.060(9) 0.033(7) -0.018(8) -0.026(8)
C48 0.028(6) 0.030(6) 0.040(7) -0.005(6) 0.002(6) -0.010(6)
C49 0.067(9) 0.067(9) 0.049(8) 0.006(7) 0.002(8) -0.035(8)
C50 0.049(8) 0.063(9) 0.044(8) -0.017(7) -0.020(7) -0.008(7)
C51 0.087(11) 0.080(11) 0.051(9) 0.004(8) 0.004(8) -0.030(9)
C52 0.019(4) 0.021(4) 0.023(4) -0.002(4) 0.008(4) 0.010(4)
C53 0.019(4) 0.020(4) 0.028(4) -0.006(4) 0.009(4) 0.008(4)
C54 0.038(7) 0.005(6) 0.048(7) 0.001(5) 0.013(6) 0.000(5)
C55 0.023(4) 0.018(4) 0.031(4) -0.003(4) 0.006(4) 0.010(4)
C56 0.011(5) 0.025(5) 0.026(5) -0.002(4) 0.013(4) 0.003(4)
C57 0.015(6) 0.024(6) 0.026(6) -0.005(5) 0.010(5) 0.009(5)
C58 0.008(4) 0.018(4) 0.022(4) 0.000(3) 0.006(3) -0.003(3)
C59 0.052(8) 0.025(7) 0.058(9) 0.004(6) 0.023(7) -0.019(6)
C60 0.018(6) 0.018(5) 0.034(8) -0.002(6) 0.006(6) 0.013(5)
C61 0.039(6) 0.038(6) 0.041(6) 0.002(5) 0.012(4) -0.003(5)
C62 0.024(6) 0.019(5) 0.026(6) -0.004(5) 0.010(5) -0.006(4)
C63 0.049(6) 0.043(6) 0.047(7) 0.000(5) 0.010(5) -0.002(5)
C64 0.037(6) 0.027(6) 0.035(6) 0.003(5) 0.012(5) -0.003(5)
C65 0.054(9) 0.042(10) 0.039(9) 0.003(7) 0.013(7) 0.002(8)
C66 0.094(16) 0.043(17) 0.013(10) 0.008(10) 0.016(10) 0.024(13)
C67 0.067(14) 0.024(12) 0.061(14) 0.011(10) 0.038(11) 0.001(10)
C68 0.10(2) 0.03(2) 0.079(14) 0.009(17) 0.059(14) 0.041(16)
C60A 0.018(6) 0.018(5) 0.034(8) -0.002(6) 0.006(6) 0.013(5)
C61A 0.039(6) 0.038(6) 0.041(6) 0.002(5) 0.012(4) -0.003(5)
C62A 0.024(6) 0.019(5) 0.026(6) -0.004(5) 0.010(5) -0.006(4)
C63A 0.049(6) 0.043(6) 0.047(7) 0.000(5) 0.010(5) -0.002(5)
C64A 0.037(6) 0.027(6) 0.035(6) 0.003(5) 0.012(5) -0.003(5)
C65A 0.054(9) 0.042(10) 0.039(9) 0.003(7) 0.013(7) 0.002(8)
C66A 0.094(16) 0.043(17) 0.013(10) 0.008(10) 0.016(10) 0.024(13)
C67A 0.067(14) 0.024(12) 0.061(14) 0.011(10) 0.038(11) 0.001(10)
C68A 0.10(2) 0.03(2) 0.079(14) 0.009(17) 0.059(14) 0.041(16)
C60B 0.018(6) 0.018(5) 0.034(8) -0.002(6) 0.006(6) 0.013(5)
C61B 0.039(6) 0.038(6) 0.041(6) 0.002(5) 0.012(4) -0.003(5)
C62B 0.024(6) 0.019(5) 0.026(6) -0.004(5) 0.010(5) -0.006(4)
C63B 0.049(6) 0.043(6) 0.047(7) 0.000(5) 0.010(5) -0.002(5)
C64B 0.037(6) 0.027(6) 0.035(6) 0.003(5) 0.012(5) -0.003(5)
C65B 0.054(9) 0.042(10) 0.039(9) 0.003(7) 0.013(7) 0.002(8)
C66B 0.094(16) 0.043(17) 0.013(10) 0.008(10) 0.016(10) 0.024(13)
C67B 0.067(14) 0.024(12) 0.061(14) 0.011(10) 0.038(11) 0.001(10)
C68B 0.10(2) 0.03(2) 0.079(14) 0.009(17) 0.059(14) 0.041(16)

loop_
_atom_type_symbol
_atom_type_description
_atom_type_scat_dispersion_real
_atom_type_scat_dispersion_imag
_atom_type_scat_source
C C 0.0033 0.0016 'International Tables Vol C Tables 4.2.6.8 and 6.1.1.4'
H H 0.0000 0.0000 'International Tables Vol C Tables 4.2.6.8 and 6.1.1.4'
O O 0.0106 0.0060 'International Tables Vol C Tables 4.2.6.8 and 6.1.1.4'

loop_
_geom_angle_atom_site_label_1
_geom_angle_atom_site_label_2
_geom_angle_atom_site_label_3
_geom_angle
C2 C1 O1 119.7(8)
C2 C1 C6 122.5(8)
O1 C1 C6 117.7(8)
C1 C2 C3 117.0(8)
C1 C2 C58 122.2(8)
C3 C2 C58 120.8(8)
C4 C3 C2 122.0(8)
C5 C4 C3 119.2(8)
C5 C4 C8 118.2(9)
C3 C4 C8 122.6(8)
C4 C5 C6 121.5(8)
C5 C6 C1 117.7(8)
C5 C6 C7 119.7(8)
C1 C6 C7 122.6(8)
C19 C7 C6 113.2(7)
O5 C8 C4 119.9(8)
O5 C8 C9 120.4(8)
C4 C8 C9 119.6(9)
C10 C9 C8 113.6(8)
C9 C10 C11 112.3(7)
C10 C11 C12 114.2(8)
C13 C12 C11 113.5(8)
C12 C13 C14 113.8(7)
C13 C14 C15 113.4(7)
C16 C15 C14 114.2(7)
C15 C16 C17 113.8(8)
O2 C18 C19 118.7(8)
O2 C18 C23 118.1(8)
C19 C18 C23 123.2(8)
C20 C19 C18 116.8(8)
C20 C19 C7 120.5(8)
C18 C19 C7 122.5(8)
C19 C20 C21 122.9(8)
C22 C21 C20 117.2(8)
C22 C21 C25 119.4(8)
C20 C21 C25 123.3(8)
C21 C22 C23 123.4(9)
C22 C23 C18 116.5(8)
C22 C23 C24 120.0(8)
C18 C23 C24 123.5(8)
C36 C24 C23 111.0(7)
O6 C25 C26 122.7(9)
O6 C25 C21 118.7(8)
C26 C25 C21 118.5(8)
C25 C26 C27 113.7(8)
C28 C27 C26 114.9(8)
C27 C28 C29 115.0(9)
C30 C29 C28 114.9(8)
C29 C30 C31 115.4(8)
C30 C31 C32 114.4(8)
C33 C32 C31 114.1(8)
C32 C33 C34 113.4(8)
O3 C35 C40 119.2(8)
O3 C35 C36 118.0(8)
C40 C35 C36 122.8(9)
C37 C36 C35 118.5(9)
C37 C36 C24 117.3(8)
C35 C36 C24 124.0(8)
C36 C37 C38 120.7(9)
C37 C38 C39 119.6(8)
C37 C38 C42 119.6(9)
C39 C38 C42 120.8(8)
C40 C39 C38 120.6(8)
C35 C40 C39 117.8(8)
C35 C40 C41 122.6(8)
C39 C40 C41 119.6(8)
C53 C41 C40 111.7(7)
O7 C42 C38 119.1(9)
O7 C42 C43 120.3(9)
C38 C42 C43 120.5(9)
C42 C43 C44 111.9(8)
C45 C44 C43 115.7(9)
C44 C45 C46 114.2(9)
C47 C46 C45 118.0(9)
C48 C47 C46 117.1(9)
C47 C48 C49 119.9(10)
C50 C49 C48 121.1(11)
C51 C50 C49 121.5(12)
O4 C52 C53 120.1(9)
O4 C52 C57 117.4(9)
C53 C52 C57 122.6(9)
C54 C53 C52 117.7(9)
C54 C53 C41 121.3(9)
C52 C53 C41 121.0(9)
C55 C54 C53 122.5(9)
C54 C55 C56 117.7(9)
C54 C55 C59 120.6(9)
C56 C55 C59 121.7(9)
C57 C56 C55 123.0(9)
C56 C57 C52 116.6(9)
C56 C57 C58 119.9(9)
C52 C57 C58 123.2(9)
C2 C58 C57 113.1(7)
O8 C59 C55 117.6(9)
O8 C59 C60 124.6(13)
C55 C59 C60 117.7(13)
O8 C59 C60B 115.6(17)
C55 C59 C60B 125.8(17)
C60 C59 C60B 11(3)
O8 C59 C60A 116(3)
C55 C59 C60A 124(3)
C60 C59 C60A 13(6)
C60B C59 C60A 4(7)
C59 C60 C61 112.3(16)
C62 C61 C60 109.3(16)
C61 C62 C63 113.7(16)
C64 C63 C62 115.5(17)
C63 C64 C65 115.4(17)
C66 C65 C64 113.5(16)
C65 C66 C67 118.2(19)
C68 C67 C66 112.6(17)
C59 C60A C61A 110(3)
C60A C61A C62A 108(3)
C63A C62A C61A 110(3)
C62A C63A C64A 109(3)
C65A C64A C63A 108(3)
C66A C65A C64A 111(3)
C65A C66A C67A 109(4)
C68A C67A C66A 110(4)
C59 C60B C61B 121(2)
C60B C61B C62B 111(2)
C61B C62B C63B 116(2)
C64B C63B C62B 110(2)
C63B C64B C65B 114(2)
C66B C65B C64B 113(2)
C65B C66B C67B 121(2)
C68B C67B C66B 109(2)

loop_
_geom_bond_atom_site_label_1
_geom_bond_atom_site_label_2
_geom_bond_distance
O1 C1 1.384(10)
O2 C18 1.390(11)
O3 C35 1.379(11)
O4 C52 1.367(11)
O5 C8 1.204(11)
O6 C25 1.217(10)
O7 C42 1.222(11)
O8 C59 1.230(12)
C1 C2 1.377(12)
C1 C6 1.403(12)
C2 C3 1.395(12)
C2 C58 1.505(12)
C3 C4 1.376(12)
C4 C5 1.372(12)
C4 C8 1.508(13)
C5 C6 1.383(12)
C6 C7 1.516(12)
C7 C19 1.497(12)
C8 C9 1.511(13)
C9 C10 1.511(12)
C10 C11 1.513(12)
C11 C12 1.538(12)
C12 C13 1.501(13)
C13 C14 1.506(12)
C14 C15 1.549(12)
C15 C16 1.497(12)
C16 C17 1.497(13)
C18 C19 1.393(12)
C18 C23 1.395(12)
C19 C20 1.377(12)
C20 C21 1.399(12)
C21 C22 1.376(12)
C21 C25 1.497(13)
C22 C23 1.384(12)
C23 C24 1.526(12)
C24 C36 1.510(12)
C25 C26 1.481(13)
C26 C27 1.520(12)
C27 C28 1.503(13)
C28 C29 1.506(13)
C29 C30 1.505(13)
C30 C31 1.512(13)
C31 C32 1.527(13)
C32 C33 1.505(13)
C33 C34 1.513(13)
C35 C40 1.383(13)
C35 C36 1.400(12)
C36 C37 1.383(12)
C37 C38 1.390(12)
C38 C39 1.413(12)
C38 C42 1.494(13)
C39 C40 1.394(12)
C40 C41 1.528(13)
C41 C53 1.513(13)
C42 C43 1.507(13)
C43 C44 1.533(14)
C44 C45 1.498(13)
C45 C46 1.508(14)
C46 C47 1.498(14)
C47 C48 1.453(14)
C48 C49 1.458(14)
C49 C50 1.445(15)
C50 C51 1.441(16)
C52 C53 1.393(13)
C52 C57 1.409(13)
C53 C54 1.389(13)
C54 C55 1.385(13)
C55 C56 1.396(13)
C55 C59 1.470(14)
C56 C57 1.387(13)
C57 C58 1.516(13)
C59 C60 1.502(16)
C59 C60B 1.511(18)
C59 C60A 1.52(2)
C60 C61 1.531(17)
C61 C62 1.519(17)
C62 C63 1.524(16)
C63 C64 1.497(17)
C64 C65 1.514(17)
C65 C66 1.502(17)
C66 C67 1.528(17)
C67 C68 1.496(17)
C60A C61A 1.53(2)
C61A C62A 1.53(2)
C62A C63A 1.53(2)
C63A C64A 1.53(2)
C64A C65A 1.53(2)
C65A C66A 1.53(2)
C66A C67A 1.53(2)
C67A C68A 1.53(2)
C60B C61B 1.515(19)
C61B C62B 1.521(19)
C62B C63B 1.522(19)
C63B C64B 1.511(19)
C64B C65B 1.518(19)
C65B C66B 1.509(19)
C66B C67B 1.535(19)
C67B C68B 1.495(19)
